data_4123236
loop_
_publ_author_name
'Liao, Jia-Yu'
'Shao, Pan-Lin'
'Zhao, Yu'

_publ_section_title
;
 Catalytic Divergent Synthesis of 3H or 1H Pyrroles by [3 + 2] Cyclization
 of Allenoates with Activated Isocyanides.
;
_journal_issue 2
_journal_name_full 'Journal of the American Chemical Society'
_journal_page_first 628
_journal_page_last 631
_journal_paper_doi 10.1021/ja511895q
_journal_volume 137
_journal_year 2015
_chemical_formula_moiety 'C23 H23 N O4'
_chemical_formula_sum 'C23 H23 N O4'
_chemical_formula_weight 377.42
_space_group_crystal_system monoclinic
_space_group_IT_number 4
_space_group_name_Hall 'P 2yb'
_space_group_name_H-M_alt 'P 1 21 1'
_symmetry_space_group_name_Hall 'P 2yb'
_symmetry_space_group_name_H-M 'P 1 21 1'
_atom_sites_solution_hydrogens difmap
_audit_creation_method SHELXL-2014/6
_cell_angle_alpha 90
_cell_angle_beta 90.524(2)
_cell_angle_gamma 90
_cell_formula_units_Z 2
_cell_length_a 9.2073(5)
_cell_length_b 8.4035(4)
_cell_length_c 12.6305(7)
_cell_measurement_reflns_used 13108
_cell_measurement_temperature 100(2)
_cell_measurement_theta_max 72.628
_cell_measurement_theta_min 3.499
_cell_volume 977.23(9)
_computing_cell_refinement 'SHELXTL, Acta Cryst., Sect. A 2008, 64, 112-122.'
_computing_data_collection 'APEX v2013.2.0'
_computing_data_reduction 'Saint, APEX v2013.2.0.'
_computing_molecular_graphics Ortep3
_computing_publication_material 'APEX v2013.2.0.'
_computing_structure_refinement 'SHELXL-2014/6 (Sheldrick, 2014)'
_computing_structure_solution 'Sir 2014'
_diffrn_ambient_temperature 100(2)
_diffrn_measured_fraction_theta_full 0.990
_diffrn_measured_fraction_theta_max 0.988
_diffrn_measurement_device_type 'Bruker AXS D8 Venture '
_diffrn_measurement_method 'profile data from \q/2\q scans'
_diffrn_radiation_type CuK\a
_diffrn_radiation_wavelength 1.54178
_diffrn_reflns_av_R_equivalents 0.0558
_diffrn_reflns_av_unetI/netI 0.0515
_diffrn_reflns_Laue_measured_fraction_full 0.990
_diffrn_reflns_Laue_measured_fraction_max 0.988
_diffrn_reflns_limit_h_max 11
_diffrn_reflns_limit_h_min -9
_diffrn_reflns_limit_k_max 10
_diffrn_reflns_limit_k_min -10
_diffrn_reflns_limit_l_max 15
_diffrn_reflns_limit_l_min -15
_diffrn_reflns_number 12788
_diffrn_reflns_point_group_measured_fraction_full 0.980
_diffrn_reflns_point_group_measured_fraction_max 0.971
_diffrn_reflns_theta_full 67.679
_diffrn_reflns_theta_max 72.628
_diffrn_reflns_theta_min 3.499
_exptl_absorpt_coefficient_mu 0.711
_exptl_absorpt_correction_T_max 0.990
_exptl_absorpt_correction_T_min 0.800
_exptl_absorpt_correction_type multi-scan
_exptl_absorpt_process_details Sadabs
_exptl_crystal_colour colorless
_exptl_crystal_density_diffrn 1.283
_exptl_crystal_description plate
_exptl_crystal_F_000 400
_exptl_crystal_size_max 0.329
_exptl_crystal_size_mid 0.025
_exptl_crystal_size_min 0.014
_refine_diff_density_max 0.409
_refine_diff_density_min -0.248
_refine_diff_density_rms 0.058
_refine_ls_abs_structure_details
;
 Flack x determined using 1685 quotients [(I+)-(I-)]/[(I+)+(I-)]
 (Parsons, Flack and Wagner, Acta Cryst. B69 (2013) 249-259).
;
_refine_ls_abs_structure_Flack 0.32(9)
_refine_ls_extinction_method none
_refine_ls_goodness_of_fit_ref 1.074
_refine_ls_hydrogen_treatment refall
_refine_ls_matrix_type full
_refine_ls_number_parameters 323
_refine_ls_number_reflns 3778
_refine_ls_number_restraints 1
_refine_ls_restrained_S_all 1.074
_refine_ls_R_factor_all 0.0518
_refine_ls_R_factor_gt 0.0516
_refine_ls_shift/su_max 0.000
_refine_ls_shift/su_mean 0.000
_refine_ls_structure_factor_coef Fsqd
_refine_ls_weighting_details 'w=1/[\s^2^(Fo^2^)+(0.0698P)^2^+0.4217P] where P=(Fo^2^+2Fc^2^)/3'
_refine_ls_weighting_scheme calc
_refine_ls_wR_factor_gt 0.1349
_refine_ls_wR_factor_ref 0.1352
_reflns_Friedel_coverage 0.833
_reflns_Friedel_fraction_full 0.969
_reflns_Friedel_fraction_max 0.951
_reflns_number_gt 3742
_reflns_number_total 3778
_reflns_threshold_expression 'I > 2\s(I)'
_cod_data_source_file ja511895q_si_002.cif
_cod_data_source_block shelx
_cod_depositor_comments 'Adding full bibliography for 4123235--4123236.cif.'
_cod_database_code 4123236
_shelx_space_group_comment
;
The symmetry employed for this shelxl refinement is uniquely defined
by the following loop, which should always be used as a source of
symmetry information in preference to the above space-group names.
They are only intended as comments.
;
_shelx_estimated_absorpt_t_min 0.800
_shelx_estimated_absorpt_t_max 0.990
_shelxl_version_number 2014/6

loop_
_space_group_symop_operation_xyz
'x, y, z'
'-x, y+1/2, -z'

loop_
_atom_site_label
_atom_site_type_symbol
_atom_site_fract_x
_atom_site_fract_y
_atom_site_fract_z
_atom_site_U_iso_or_equiv
_atom_site_adp_type
_atom_site_occupancy
_atom_site_site_symmetry_order
_atom_site_calc_flag
_atom_site_refinement_flags_adp
N1 N 0.1162(3) 0.7960(3) 0.6536(2) 0.0282(6) Uani 1 1 d .
O1 O -0.1257(3) 1.1209(3) 0.6341(2) 0.0373(6) Uani 1 1 d .
O2 O -0.2060(3) 1.1390(4) 0.7988(2) 0.0488(7) Uani 1 1 d .
O3 O 0.0785(3) 0.4980(4) 0.8580(3) 0.0591(9) Uani 1 1 d .
O4 O 0.2650(2) 0.6003(3) 0.77051(19) 0.0326(5) Uani 1 1 d .
C1 C 0.0297(3) 0.7027(4) 0.7302(3) 0.0269(6) Uani 1 1 d .
C2 C -0.0382(3) 0.8263(3) 0.8037(2) 0.0232(6) Uani 1 1 d .
C3 C 0.0113(3) 0.9883(4) 0.7669(3) 0.0261(6) Uani 1 1 d .
C4 C 0.1038(3) 0.9438(4) 0.6732(3) 0.0259(6) Uani 1 1 d .
C5 C -0.1231(3) 0.7964(4) 0.8853(3) 0.0301(7) Uani 1 1 d .
C6 C -0.1188(3) 1.0909(4) 0.7367(3) 0.0291(6) Uani 1 1 d .
C7 C -0.2523(4) 1.2105(5) 0.5991(3) 0.0389(8) Uani 1 1 d .
C8 C 0.0971(3) 1.0816(4) 0.8540(3) 0.0318(7) Uani 1 1 d .
C9 C 0.2335(3) 0.9980(4) 0.8900(3) 0.0294(7) Uani 1 1 d .
C10 C 0.3630(4) 1.0163(4) 0.8343(3) 0.0320(7) Uani 1 1 d .
C11 C 0.4876(4) 0.9354(5) 0.8659(3) 0.0359(8) Uani 1 1 d .
C12 C 0.4847(4) 0.8361(5) 0.9525(3) 0.0364(8) Uani 1 1 d .
C13 C 0.3573(4) 0.8183(5) 1.0101(3) 0.0366(8) Uani 1 1 d .
C14 C 0.2333(4) 0.8994(4) 0.9784(3) 0.0326(7) Uani 1 1 d .
C15 C 0.1262(3) 0.5893(4) 0.7936(3) 0.0307(7) Uani 1 1 d .
C16 C 0.3592(4) 0.4937(5) 0.8300(4) 0.0426(9) Uani 1 1 d .
C17 C -0.0829(4) 0.5991(4) 0.6706(3) 0.0384(8) Uani 1 1 d .
C18 C -0.2007(4) 0.6893(4) 0.6127(3) 0.0332(7) Uani 1 1 d .
C19 C -0.3386(4) 0.7013(4) 0.6552(3) 0.0351(7) Uani 1 1 d .
C20 C -0.4494(4) 0.7819(5) 0.6031(3) 0.0410(8) Uani 1 1 d .
C21 C -0.4225(4) 0.8539(5) 0.5066(3) 0.0458(9) Uani 1 1 d .
C22 C -0.2850(5) 0.8467(6) 0.4640(3) 0.0516(11) Uani 1 1 d .
C23 C -0.1752(4) 0.7631(6) 0.5162(3) 0.0446(9) Uani 1 1 d .
H4 H 0.154(5) 1.016(6) 0.629(4) 0.044(2) Uiso 1 1 d U
H5A H -0.156(5) 0.887(6) 0.925(4) 0.044(2) Uiso 1 1 d U
H5B H -0.149(5) 0.684(6) 0.899(4) 0.044(2) Uiso 1 1 d U
H7A H -0.345(5) 1.147(6) 0.617(4) 0.044(2) Uiso 1 1 d U
H7B H -0.248(5) 1.226(6) 0.524(4) 0.044(2) Uiso 1 1 d U
H7C H -0.263(5) 1.311(6) 0.648(4) 0.044(2) Uiso 1 1 d U
H8A H 0.113(5) 1.185(7) 0.814(4) 0.044(2) Uiso 1 1 d U
H8B H 0.021(5) 1.105(6) 0.909(4) 0.044(2) Uiso 1 1 d U
H10 H 0.375(5) 1.084(6) 0.775(4) 0.044(2) Uiso 1 1 d U
H11 H 0.570(5) 0.946(6) 0.829(4) 0.044(2) Uiso 1 1 d U
H12 H 0.578(5) 0.783(6) 0.976(4) 0.044(2) Uiso 1 1 d U
H13 H 0.355(5) 0.747(6) 1.079(4) 0.044(2) Uiso 1 1 d U
H14 H 0.147(5) 0.905(6) 1.021(4) 0.044(2) Uiso 1 1 d U
H16A H 0.355(5) 0.514(6) 0.899(4) 0.044(2) Uiso 1 1 d U
H16B H 0.452(6) 0.516(6) 0.827(4) 0.044(2) Uiso 1 1 d U
H16C H 0.327(5) 0.380(6) 0.822(3) 0.044(2) Uiso 1 1 d U
H17A H -0.033(6) 0.534(6) 0.626(4) 0.044(2) Uiso 1 1 d U
H17B H -0.133(5) 0.523(6) 0.716(4) 0.044(2) Uiso 1 1 d U
H19 H -0.355(5) 0.651(6) 0.720(4) 0.044(2) Uiso 1 1 d U
H20 H -0.546(5) 0.783(6) 0.634(4) 0.044(2) Uiso 1 1 d U
H21 H -0.496(6) 0.916(6) 0.470(3) 0.044(2) Uiso 1 1 d U
H22 H -0.264(5) 0.888(6) 0.400(4) 0.044(2) Uiso 1 1 d U
H23 H -0.083(6) 0.755(6) 0.488(4) 0.044(2) Uiso 1 1 d U

loop_
_atom_site_aniso_label
_atom_site_aniso_U_11
_atom_site_aniso_U_22
_atom_site_aniso_U_33
_atom_site_aniso_U_23
_atom_site_aniso_U_13
_atom_site_aniso_U_12
N1 0.0224(12) 0.0284(13) 0.0338(13) 0.0020(11) -0.0029(9) 0.0023(11)
O1 0.0259(11) 0.0375(13) 0.0485(14) 0.0012(11) -0.0008(10) 0.0088(10)
O2 0.0389(14) 0.0536(17) 0.0540(16) 0.0068(13) 0.0069(12) 0.0250(13)
O3 0.0363(15) 0.0379(15) 0.103(3) 0.0379(16) 0.0130(15) 0.0063(12)
O4 0.0229(11) 0.0286(11) 0.0460(13) 0.0064(10) -0.0083(9) -0.0018(9)
C1 0.0202(14) 0.0174(13) 0.0433(17) -0.0002(12) -0.0013(12) 0.0012(11)
C2 0.0165(13) 0.0159(13) 0.0371(15) -0.0010(11) -0.0050(10) -0.0014(10)
C3 0.0194(14) 0.0193(14) 0.0396(16) -0.0008(12) -0.0001(11) -0.0013(11)
C4 0.0168(13) 0.0240(15) 0.0369(15) 0.0043(12) -0.0029(11) 0.0032(11)
C5 0.0178(13) 0.0333(17) 0.0390(16) 0.0028(14) -0.0031(11) -0.0026(13)
C6 0.0227(14) 0.0215(14) 0.0429(17) 0.0010(13) -0.0003(12) -0.0021(11)
C7 0.0312(18) 0.042(2) 0.044(2) 0.0049(16) -0.0056(14) 0.0080(16)
C8 0.0224(15) 0.0219(15) 0.0511(19) -0.0097(14) -0.0018(13) -0.0029(12)
C9 0.0210(14) 0.0233(14) 0.0437(17) -0.0129(13) -0.0036(12) -0.0035(12)
C10 0.0259(16) 0.0251(15) 0.0450(18) -0.0058(14) -0.0010(13) -0.0093(12)
C11 0.0208(16) 0.0417(19) 0.0452(18) -0.0143(15) 0.0019(13) -0.0080(14)
C12 0.0232(15) 0.043(2) 0.0428(18) -0.0104(15) -0.0071(13) -0.0026(14)
C13 0.0273(16) 0.046(2) 0.0366(17) -0.0052(15) -0.0054(13) -0.0050(15)
C14 0.0263(16) 0.0359(17) 0.0355(16) -0.0106(13) 0.0015(12) -0.0076(13)
C15 0.0258(15) 0.0171(14) 0.0493(18) 0.0025(13) -0.0010(13) 0.0005(12)
C16 0.0256(18) 0.0323(19) 0.070(3) 0.0123(18) -0.0149(16) -0.0039(14)
C17 0.0313(17) 0.0231(16) 0.061(2) -0.0143(16) -0.0041(15) -0.0011(14)
C18 0.0274(16) 0.0275(16) 0.0446(18) -0.0168(14) -0.0050(13) -0.0071(13)
C19 0.0258(16) 0.0351(18) 0.0444(19) -0.0021(15) -0.0009(14) -0.0064(14)
C20 0.0278(18) 0.048(2) 0.0471(19) -0.0117(17) -0.0070(14) -0.0018(16)
C21 0.037(2) 0.046(2) 0.054(2) -0.0045(18) -0.0205(17) -0.0079(17)
C22 0.046(2) 0.068(3) 0.040(2) 0.0036(19) -0.0126(17) -0.020(2)
C23 0.0313(18) 0.063(3) 0.0392(19) -0.0161(17) 0.0007(14) -0.0071(17)

loop_
_atom_type_symbol
_atom_type_description
_atom_type_scat_dispersion_real
_atom_type_scat_dispersion_imag
_atom_type_scat_source
C C 0.0181 0.0091 'International Tables Vol C Tables 4.2.6.8 and 6.1.1.4'
H H 0.0000 0.0000 'International Tables Vol C Tables 4.2.6.8 and 6.1.1.4'
N N 0.0311 0.0180 'International Tables Vol C Tables 4.2.6.8 and 6.1.1.4'
O O 0.0492 0.0322 'International Tables Vol C Tables 4.2.6.8 and 6.1.1.4'

loop_
_geom_angle_atom_site_label_1
_geom_angle_atom_site_label_2
_geom_angle_atom_site_label_3
_geom_angle
C4 N1 C1 109.8(3)
C6 O1 C7 115.4(3)
C15 O4 C16 114.7(3)
N1 C1 C15 111.1(2)
N1 C1 C2 105.2(2)
C15 C1 C2 110.2(3)
N1 C1 C17 110.0(3)
C15 C1 C17 106.8(3)
C2 C1 C17 113.7(3)
C5 C2 C3 126.4(3)
C5 C2 C1 126.2(3)
C3 C2 C1 107.4(3)
C2 C3 C4 101.0(2)
C2 C3 C6 110.4(2)
C4 C3 C6 113.1(3)
C2 C3 C8 112.8(3)
C4 C3 C8 113.0(3)
C6 C3 C8 106.5(2)
N1 C4 C3 116.5(3)
N1 C4 H4 118(3)
C3 C4 H4 126(3)
C2 C5 H5A 116(3)
C2 C5 H5B 118(3)
H5A C5 H5B 126(4)
O2 C6 O1 123.4(3)
O2 C6 C3 124.0(3)
O1 C6 C3 112.6(3)
O1 C7 H7A 109(3)
O1 C7 H7B 109(3)
H7A C7 H7B 109(4)
O1 C7 H7C 109(3)
H7A C7 H7C 102(4)
H7B C7 H7C 119(4)
C9 C8 C3 113.2(3)
C9 C8 H8A 115(3)
C3 C8 H8A 99(3)
C9 C8 H8B 118(3)
C3 C8 H8B 104(3)
H8A C8 H8B 106(4)
C14 C9 C10 118.4(3)
C14 C9 C8 120.9(3)
C10 C9 C8 120.7(3)
C11 C10 C9 120.6(3)
C11 C10 H10 114(3)
C9 C10 H10 125(3)
C12 C11 C10 120.2(3)
C12 C11 H11 119(3)
C10 C11 H11 120(3)
C11 C12 C13 120.1(3)
C11 C12 H12 118(3)
C13 C12 H12 121(3)
C14 C13 C12 119.5(4)
C14 C13 H13 120(3)
C12 C13 H13 121(3)
C13 C14 C9 121.2(3)
C13 C14 H14 123(3)
C9 C14 H14 115(3)
O3 C15 O4 123.7(3)
O3 C15 C1 122.6(3)
O4 C15 C1 113.7(3)
O4 C16 H16A 111(3)
O4 C16 H16B 115(3)
H16A C16 H16B 93(4)
O4 C16 H16C 111(3)
H16A C16 H16C 105(4)
H16B C16 H16C 119(4)
C18 C17 C1 115.5(3)
C18 C17 H17A 112(3)
C1 C17 H17A 107(3)
C18 C17 H17B 106(3)
C1 C17 H17B 114(3)
H17A C17 H17B 102(4)
C19 C18 C23 118.0(4)
C19 C18 C17 120.4(3)
C23 C18 C17 121.5(3)
C20 C19 C18 121.6(4)
C20 C19 H19 121(3)
C18 C19 H19 117(3)
C21 C20 C19 119.6(4)
C21 C20 H20 121(3)
C19 C20 H20 119(3)
C22 C21 C20 119.7(4)
C22 C21 H21 119(3)
C20 C21 H21 122(3)
C21 C22 C23 120.1(4)
C21 C22 H22 123(3)
C23 C22 H22 117(3)
C18 C23 C22 120.9(4)
C18 C23 H23 118(3)
C22 C23 H23 121(3)

loop_
_geom_bond_atom_site_label_1
_geom_bond_atom_site_label_2
_geom_bond_distance
N1 C4 1.271(4)
N1 C1 1.483(4)
O1 C6 1.321(4)
O1 C7 1.453(4)
O2 C6 1.197(4)
O3 C15 1.203(5)
O4 C15 1.317(4)
O4 C16 1.452(4)
C1 C15 1.525(4)
C1 C2 1.530(4)
C1 C17 1.545(4)
C2 C5 1.323(5)
C2 C3 1.511(4)
C3 C4 1.512(4)
C3 C6 1.521(4)
C3 C8 1.561(4)
C4 H4 0.95(5)
C5 H5A 0.96(5)
C5 H5B 0.99(5)
C7 H7A 1.03(5)
C7 H7B 0.96(5)
C7 H7C 1.05(5)
C8 C9 1.505(5)
C8 H8A 1.01(5)
C8 H8B 1.01(5)
C9 C14 1.391(5)
C9 C10 1.398(5)
C10 C11 1.389(5)
C10 H10 0.95(5)
C11 C12 1.377(6)
C11 H11 0.90(5)
C12 C13 1.394(5)
C12 H12 1.00(5)
C13 C14 1.385(5)
C13 H13 1.06(5)
C14 H14 0.97(5)
C16 H16A 0.89(5)
C16 H16B 0.88(5)
C16 H16C 1.01(5)
C17 C18 1.507(5)
C17 H17A 0.91(5)
C17 H17B 0.97(5)
C18 C19 1.387(5)
C18 C23 1.389(6)
C19 C20 1.386(5)
C19 H19 0.93(5)
C20 C21 1.385(6)
C20 H20 0.97(5)
C21 C22 1.382(7)
C21 H21 0.96(5)
C22 C23 1.392(6)
C22 H22 0.90(5)
C23 H23 0.93(5)

loop_
_geom_torsion_atom_site_label_1
_geom_torsion_atom_site_label_2
_geom_torsion_atom_site_label_3
_geom_torsion_atom_site_label_4
_geom_torsion
C4 N1 C1 C15 -120.0(3)
C4 N1 C1 C2 -0.8(3)
C4 N1 C1 C17 122.0(3)
N1 C1 C2 C5 -179.1(3)
C15 C1 C2 C5 -59.3(4)
C17 C1 C2 C5 60.5(4)
N1 C1 C2 C3 0.1(3)
C15 C1 C2 C3 119.9(3)
C17 C1 C2 C3 -120.3(3)
C5 C2 C3 C4 179.7(3)
C1 C2 C3 C4 0.5(3)
C5 C2 C3 C6 -60.3(4)
C1 C2 C3 C6 120.5(3)
C5 C2 C3 C8 58.7(4)
C1 C2 C3 C8 -120.4(3)
C1 N1 C4 C3 1.2(4)
C2 C3 C4 N1 -1.1(3)
C6 C3 C4 N1 -119.1(3)
C8 C3 C4 N1 119.7(3)
C7 O1 C6 O2 -3.2(5)
C7 O1 C6 C3 176.5(3)
C2 C3 C6 O2 67.5(4)
C4 C3 C6 O2 179.9(3)
C8 C3 C6 O2 -55.4(4)
C2 C3 C6 O1 -112.3(3)
C4 C3 C6 O1 0.1(4)
C8 C3 C6 O1 124.9(3)
C2 C3 C8 C9 60.8(4)
C4 C3 C8 C9 -53.0(4)
C6 C3 C8 C9 -177.9(3)
C3 C8 C9 C14 -94.4(4)
C3 C8 C9 C10 84.8(4)
C14 C9 C10 C11 1.1(5)
C8 C9 C10 C11 -178.1(3)
C9 C10 C11 C12 0.0(5)
C10 C11 C12 C13 -1.1(5)
C11 C12 C13 C14 1.0(5)
C12 C13 C14 C9 0.1(5)
C10 C9 C14 C13 -1.2(5)
C8 C9 C14 C13 178.1(3)
C16 O4 C15 O3 -0.7(5)
C16 O4 C15 C1 179.9(3)
N1 C1 C15 O3 -177.4(4)
C2 C1 C15 O3 66.4(4)
C17 C1 C15 O3 -57.5(5)
N1 C1 C15 O4 2.0(4)
C2 C1 C15 O4 -114.1(3)
C17 C1 C15 O4 121.9(3)
N1 C1 C17 C18 -66.3(4)
C15 C1 C17 C18 173.1(3)
C2 C1 C17 C18 51.3(4)
C1 C17 C18 C19 -102.3(4)
C1 C17 C18 C23 77.4(4)
C23 C18 C19 C20 1.0(5)
C17 C18 C19 C20 -179.3(3)
C18 C19 C20 C21 -0.6(6)
C19 C20 C21 C22 -1.0(6)
C20 C21 C22 C23 2.0(6)
C19 C18 C23 C22 0.0(5)
C17 C18 C23 C22 -179.7(4)
C21 C22 C23 C18 -1.6(6)
